data_4107044
loop_
_publ_author_name
'Gregory R. Fulmer'
'Alexandra N. Herndon'
'Werner Kaminsky'
'Richard A. Kemp'
'Karen I. Goldberg'

_publ_contact_author_address
;
Department of Chemistry, BOX 351700
University of Washington
Seattle, WA 98195, USA
;
_publ_contact_author_email kaminsky@chem.washington.edu
_publ_contact_author_fax 00(206)6858665
_publ_contact_author_name 'Werner Kaminsky'
_publ_contact_author_phone 00(206)5437585
_publ_section_title
;
 Hydrogenolysis of Palladium(II) Hydroxide, Phenoxide, and Alkoxide
 Complexes
;
_journal_name_full 'Journal of the American Chemical Society'
_journal_page_first 17713
_journal_page_last 17726
_journal_paper_doi 10.1021/ja205824q
_journal_volume 133
_journal_year 2011
_chemical_formula_moiety 'C48 H88 P4 Pd2'
_chemical_formula_sum 'C48 H88 P4 Pd2'
_chemical_formula_weight 1001.86
_chemical_name_common '[(?-tBuPCHP)Pd]2'
_chemical_name_systematic (6)
_space_group_IT_number 15
_symmetry_cell_setting monoclinic
_symmetry_Int_Tables_number 15
_symmetry_space_group_name_Hall '-C 2yc'
_symmetry_space_group_name_H-M 'C 1 2/c 1'
_atom_sites_solution_hydrogens geom
_atom_sites_solution_primary direct
_atom_sites_solution_secondary difmap
_audit_creation_method SHELXL-97
_cell_angle_alpha 90.00
_cell_angle_beta 99.808(4)
_cell_angle_gamma 90.00
_cell_formula_units_Z 4
_cell_length_a 25.584(2)
_cell_length_b 16.5920(16)
_cell_length_c 12.0690(12)
_cell_measurement_reflns_used 342
_cell_measurement_temperature 130(2)
_cell_measurement_theta_max 20
_cell_measurement_theta_min 3
_cell_volume 5048.3(8)
_computing_cell_refinement 'HKL Scalepack (Otwinowski & Minor 1997)'
_computing_data_collection KappaCCD
_computing_data_reduction 'HKL Scalepack (Otwinowski & Minor 1997)'
_computing_molecular_graphics 'maXus, Zortep'
_computing_publication_material 'SHELXL-97 (Sheldrick, 1997)'
_computing_structure_refinement 'SHELXL-97 (Sheldrick, 1997)'
_computing_structure_solution 'SHELXS-97 (Sheldrick, 1990)'
_diffrn_ambient_temperature 130(2)
_diffrn_measured_fraction_theta_full 0.943
_diffrn_measured_fraction_theta_max 0.929
_diffrn_measurement_device_type 'Nonius KappaCCD'
_diffrn_measurement_method '\f and \w scans'
_diffrn_radiation_monochromator graphite
_diffrn_radiation_source 'fine-focus sealed tube'
_diffrn_radiation_type MoK\a
_diffrn_radiation_wavelength 0.71073
_diffrn_reflns_av_R_equivalents 0.1696
_diffrn_reflns_av_sigmaI/netI 0.3108
_diffrn_reflns_limit_h_max 30
_diffrn_reflns_limit_h_min -30
_diffrn_reflns_limit_k_max 19
_diffrn_reflns_limit_k_min -18
_diffrn_reflns_limit_l_max 14
_diffrn_reflns_limit_l_min -14
_diffrn_reflns_number 7648
_diffrn_reflns_theta_full 25.00
_diffrn_reflns_theta_max 25.32
_diffrn_reflns_theta_min 2.15
_exptl_absorpt_coefficient_mu 0.869
_exptl_absorpt_correction_T_max 0.9029
_exptl_absorpt_correction_T_min 0.7450
_exptl_absorpt_correction_type multi-scan
_exptl_absorpt_process_details HKL2008
_exptl_crystal_colour colorless
_exptl_crystal_density_diffrn 1.318
_exptl_crystal_description prism
_exptl_crystal_F_000 2112
_exptl_crystal_size_max 0.36
_exptl_crystal_size_mid 0.24
_exptl_crystal_size_min 0.12
_refine_diff_density_max 1.209
_refine_diff_density_min -1.020
_refine_diff_density_rms 0.120
_refine_ls_extinction_method none
_refine_ls_goodness_of_fit_ref 0.880
_refine_ls_hydrogen_treatment constr
_refine_ls_matrix_type full
_refine_ls_number_parameters 258
_refine_ls_number_reflns 4355
_refine_ls_number_restraints 78
_refine_ls_restrained_S_all 0.882
_refine_ls_R_factor_all 0.2064
_refine_ls_R_factor_gt 0.0766
_refine_ls_shift/su_max 0.000
_refine_ls_shift/su_mean 0.000
_refine_ls_structure_factor_coef Fsqd
_refine_ls_weighting_details 'calc w=1/[\s^2^(Fo^2^)+(0.0523P)^2^+0.0000P] where P=(Fo^2^+2Fc^2^)/3'
_refine_ls_weighting_scheme calc
_refine_ls_wR_factor_gt 0.1368
_refine_ls_wR_factor_ref 0.1731
_reflns_number_gt 1732
_reflns_number_total 4355
_reflns_threshold_expression >2\s(I)
_cod_data_source_file ja205824q_si_003_3.cif
_cod_data_source_block (6)
_cod_original_sg_symbol_H-M 'C 2/c'
_cod_database_code 4107044

loop_
_symmetry_equiv_pos_as_xyz
'x, y, z'
'-x, y, -z+1/2'
'x+1/2, y+1/2, z'
'-x+1/2, y+1/2, -z+1/2'
'-x, -y, -z'
'x, -y, z-1/2'
'-x+1/2, -y+1/2, -z'
'x+1/2, -y+1/2, z-1/2'

loop_
_atom_site_label
_atom_site_type_symbol
_atom_site_fract_x
_atom_site_fract_y
_atom_site_fract_z
_atom_site_U_iso_or_equiv
_atom_site_adp_type
_atom_site_occupancy
_atom_site_symmetry_multiplicity
_atom_site_calc_flag
_atom_site_refinement_flags
Pd1 Pd 0.10394(3) 0.24890(5) 0.28883(5) 0.0174(2) Uani 1 1 d .
P1 P 0.10944(10) 0.16013(15) 0.4336(2) 0.0181(6) Uani 1 1 d .
P2 P 0.11133(10) 0.33786(15) 0.14995(19) 0.0182(6) Uani 1 1 d .
C1 C 0.0000 -0.0670(8) 0.2500 0.017(3) Uani 1 2 d SU
H1 H 0.0000 -0.1243 0.2500 0.020 Uiso 1 2 calc SR
C2 C 0.0222(4) -0.0267(6) 0.3474(8) 0.022(2) Uani 1 1 d .
H2 H 0.0364 -0.0562 0.4131 0.026 Uiso 1 1 calc R
C3 C 0.0236(4) 0.0578(6) 0.3488(7) 0.021(2) Uani 1 1 d U
C4 C 0.0000 0.0971(8) 0.2500 0.017(3) Uani 1 2 d SU
H4 H 0.0000 0.1543 0.2500 0.020 Uiso 1 2 calc SR
C5 C 0.0484(3) 0.1029(5) 0.4508(7) 0.017(2) Uani 1 1 d U
H5A H 0.0576 0.0643 0.5136 0.021 Uiso 1 1 calc R
H5B H 0.0221 0.1412 0.4718 0.021 Uiso 1 1 calc R
C6 C 0.1600(4) 0.0800(6) 0.4242(7) 0.025(2) Uani 1 1 d .
C7 C 0.1496(4) 0.0504(6) 0.3027(7) 0.023(3) Uani 1 1 d .
H7A H 0.1740 0.0061 0.2941 0.027 Uiso 1 1 calc R
H7B H 0.1553 0.0948 0.2525 0.027 Uiso 1 1 calc R
H7C H 0.1129 0.0314 0.2835 0.027 Uiso 1 1 calc R
C8 C 0.2159(4) 0.1157(6) 0.4458(8) 0.033(3) Uani 1 1 d U
H8A H 0.2405 0.0784 0.4183 0.040 Uiso 1 1 calc R
H8B H 0.2271 0.1243 0.5267 0.040 Uiso 1 1 calc R
H8C H 0.2159 0.1673 0.4063 0.040 Uiso 1 1 calc R
C9 C 0.1582(4) 0.0055(6) 0.5010(7) 0.031(3) Uani 1 1 d .
H9A H 0.1868 -0.0317 0.4917 0.038 Uiso 1 1 calc R
H9B H 0.1239 -0.0219 0.4803 0.038 Uiso 1 1 calc R
H9C H 0.1625 0.0229 0.5796 0.038 Uiso 1 1 calc R
C10 C 0.1235(4) 0.2134(5) 0.5759(7) 0.016(2) Uani 1 1 d U
C11 C 0.1718(4) 0.2707(5) 0.5774(7) 0.024(3) Uani 1 1 d U
H11A H 0.1761 0.3043 0.6451 0.029 Uiso 1 1 calc R
H11B H 0.1657 0.3053 0.5106 0.029 Uiso 1 1 calc R
H11C H 0.2040 0.2387 0.5774 0.029 Uiso 1 1 calc R
C12 C 0.1339(4) 0.1572(6) 0.6755(7) 0.029(3) Uani 1 1 d .
H12A H 0.1359 0.1883 0.7451 0.035 Uiso 1 1 calc R
H12B H 0.1675 0.1288 0.6756 0.035 Uiso 1 1 calc R
H12C H 0.1050 0.1179 0.6705 0.035 Uiso 1 1 calc R
C13 C 0.0773(4) 0.2650(6) 0.5826(8) 0.036(3) Uani 1 1 d U
H13A H 0.0848 0.2988 0.6500 0.044 Uiso 1 1 calc R
H13B H 0.0463 0.2311 0.5865 0.044 Uiso 1 1 calc R
H13C H 0.0701 0.2994 0.5157 0.044 Uiso 1 1 calc R
C14 C 0.0000 0.5640(9) 0.2500 0.021(4) Uani 1 2 d SU
H14 H 0.0000 0.6213 0.2500 0.025 Uiso 1 2 calc SR
C15 C 0.0217(4) 0.5213(6) 0.1681(7) 0.022(2) Uani 1 1 d .
H15 H 0.0354 0.5501 0.1112 0.026 Uiso 1 1 calc R
C16 C 0.0236(4) 0.4379(6) 0.1691(8) 0.025(3) Uani 1 1 d .
C17 C 0.0000 0.3981(8) 0.2500 0.015(3) Uani 1 2 d SU
H17 H 0.0000 0.3408 0.2500 0.018 Uiso 1 2 calc SR
C18 C 0.0508(3) 0.3927(6) 0.0872(7) 0.022(2) Uani 1 1 d .
H18A H 0.0601 0.4314 0.0313 0.026 Uiso 1 1 calc R
H18B H 0.0253 0.3535 0.0463 0.026 Uiso 1 1 calc R
C19 C 0.1605(4) 0.4208(6) 0.1981(7) 0.022(2) Uani 1 1 d U
C20 C 0.1491(4) 0.4461(6) 0.3145(7) 0.027(3) Uani 1 1 d .
H20A H 0.1713 0.4925 0.3419 0.033 Uiso 1 1 calc R
H20B H 0.1572 0.4011 0.3672 0.033 Uiso 1 1 calc R
H20C H 0.1116 0.4607 0.3083 0.033 Uiso 1 1 calc R
C21 C 0.2166(4) 0.3875(6) 0.2165(8) 0.033(3) Uani 1 1 d .
H21A H 0.2412 0.4284 0.2534 0.039 Uiso 1 1 calc R
H21B H 0.2263 0.3732 0.1438 0.039 Uiso 1 1 calc R
H21C H 0.2185 0.3394 0.2642 0.039 Uiso 1 1 calc R
C22 C 0.1560(4) 0.4955(5) 0.1238(7) 0.024(2) Uani 1 1 d .
H22A H 0.1840 0.5339 0.1540 0.029 Uiso 1 1 calc R
H22B H 0.1212 0.5206 0.1223 0.029 Uiso 1 1 calc R
H22C H 0.1601 0.4802 0.0473 0.029 Uiso 1 1 calc R
C23 C 0.1295(4) 0.2877(6) 0.0191(7) 0.020(2) Uani 1 1 d U
C24 C 0.1432(4) 0.3431(6) -0.0698(7) 0.025(3) Uani 1 1 d .
H24A H 0.1501 0.3113 -0.1342 0.030 Uiso 1 1 calc R
H24B H 0.1750 0.3742 -0.0392 0.030 Uiso 1 1 calc R
H24C H 0.1136 0.3800 -0.0941 0.030 Uiso 1 1 calc R
C25 C 0.0830(4) 0.2390(6) -0.0342(8) 0.036(3) Uani 1 1 d U
H25A H 0.0925 0.2081 -0.0970 0.043 Uiso 1 1 calc R
H25B H 0.0533 0.2750 -0.0620 0.043 Uiso 1 1 calc R
H25C H 0.0727 0.2019 0.0215 0.043 Uiso 1 1 calc R
C26 C 0.1744(4) 0.2285(6) 0.0575(8) 0.033(3) Uani 1 1 d .
H26A H 0.1787 0.1928 -0.0050 0.040 Uiso 1 1 calc R
H26B H 0.1660 0.1964 0.1203 0.040 Uiso 1 1 calc R
H26C H 0.2074 0.2583 0.0820 0.040 Uiso 1 1 calc R

loop_
_atom_site_aniso_label
_atom_site_aniso_U_11
_atom_site_aniso_U_22
_atom_site_aniso_U_33
_atom_site_aniso_U_23
_atom_site_aniso_U_13
_atom_site_aniso_U_12
Pd1 0.0238(4) 0.0122(4) 0.0171(4) 0.0037(4) 0.0061(3) -0.0009(4)
P1 0.0231(16) 0.0134(14) 0.0190(13) 0.0005(12) 0.0075(11) 0.0008(12)
P2 0.0262(16) 0.0139(15) 0.0150(13) -0.0002(12) 0.0046(11) -0.0014(12)
C1 0.014(5) 0.014(5) 0.021(4) 0.000 -0.002(3) 0.000
C2 0.014(6) 0.023(6) 0.032(6) 0.005(5) 0.011(5) 0.001(5)
C3 0.019(4) 0.019(4) 0.024(4) -0.001(3) 0.003(3) -0.001(3)
C4 0.016(5) 0.015(5) 0.020(4) 0.000 0.002(3) 0.000
C5 0.017(4) 0.015(4) 0.020(3) -0.002(3) 0.003(3) -0.002(3)
C6 0.031(7) 0.021(6) 0.025(5) 0.003(5) 0.010(5) 0.001(5)
C7 0.031(7) 0.015(6) 0.025(6) -0.006(5) 0.012(5) 0.000(5)
C8 0.027(4) 0.036(4) 0.036(4) -0.004(3) 0.006(3) 0.002(3)
C9 0.028(7) 0.033(7) 0.035(6) 0.003(6) 0.012(5) 0.006(5)
C10 0.024(4) 0.013(4) 0.014(3) -0.005(3) 0.008(3) -0.003(3)
C11 0.030(4) 0.025(4) 0.020(3) 0.006(3) 0.010(3) -0.004(3)
C12 0.040(7) 0.027(7) 0.021(5) -0.008(5) 0.004(5) 0.001(6)
C13 0.040(4) 0.038(5) 0.033(4) -0.010(3) 0.009(3) -0.003(3)
C14 0.019(5) 0.018(5) 0.025(5) 0.000 0.002(4) 0.000
C15 0.023(7) 0.020(6) 0.020(6) 0.003(5) -0.003(5) -0.002(5)
C16 0.025(7) 0.020(6) 0.032(6) 0.012(5) 0.007(5) 0.008(5)
C17 0.014(5) 0.012(5) 0.018(4) 0.000 0.001(3) 0.000
C18 0.013(6) 0.019(6) 0.031(6) 0.007(5) -0.002(5) 0.000(5)
C19 0.021(4) 0.023(4) 0.024(4) -0.005(3) 0.009(3) -0.001(3)
C20 0.028(7) 0.032(7) 0.021(6) 0.004(5) 0.000(5) -0.011(5)
C21 0.027(7) 0.028(7) 0.043(7) 0.000(6) 0.004(5) 0.008(5)
C22 0.024(7) 0.013(6) 0.037(6) 0.008(5) 0.012(5) 0.003(5)
C23 0.023(4) 0.018(4) 0.018(4) -0.007(3) 0.004(3) -0.006(3)
C24 0.036(7) 0.021(6) 0.023(6) 0.003(5) 0.017(5) 0.000(5)
C25 0.038(4) 0.028(4) 0.036(3) -0.011(3) -0.009(3) 0.003(3)
C26 0.051(8) 0.028(7) 0.028(6) 0.001(5) 0.029(5) 0.006(5)

loop_
_atom_type_symbol
_atom_type_description
_atom_type_scat_dispersion_real
_atom_type_scat_dispersion_imag
_atom_type_scat_source
C C 0.0033 0.0016 'International Tables Vol C Tables 4.2.6.8 and 6.1.1.4'
H H 0 0 'International Tables Vol C Tables 4.2.6.8 and 6.1.1.4'
O O 0.0106 0.006 'International Tables Vol C Tables 4.2.6.8 and 6.1.1.4'
P P 0.1023 0.0942 'International Tables Vol C Tables 4.2.6.8 and 6.1.1.4'
Pd Pd -0.9988 1.0072 'International Tables Vol C Tables 4.2.6.8 and 6.1.1.4'

loop_
_geom_angle_atom_site_label_1
_geom_angle_atom_site_label_2
_geom_angle_atom_site_label_3
_geom_angle
_geom_angle_site_symmetry_1
_geom_angle_site_symmetry_3
P2 Pd1 P1 171.78(10) . .
C5 P1 C6 104.1(4) . .
C5 P1 C10 99.7(4) . .
C6 P1 C10 110.9(4) . .
C5 P1 Pd1 118.2(3) . .
C6 P1 Pd1 111.5(3) . .
C10 P1 Pd1 111.7(3) . .
C18 P2 C19 103.7(4) . .
C18 P2 C23 100.4(4) . .
C19 P2 C23 109.2(4) . .
C18 P2 Pd1 117.1(3) . .
C19 P2 Pd1 112.5(3) . .
C23 P2 Pd1 113.0(3) . .
C2 C1 C2 122.3(13) 2 .
C2 C1 H1 118.9 2 .
C2 C1 H1 118.9 . .
C1 C2 C3 119.9(9) . .
C1 C2 H2 120.0 . .
C3 C2 H2 120.0 . .
C4 C3 C2 116.6(9) . .
C4 C3 C5 122.1(9) . .
C2 C3 C5 121.3(8) . .
C3 C4 C3 124.7(12) . 2
C3 C4 H4 117.7 . .
C3 C4 H4 117.7 2 .
C3 C5 P1 114.3(6) . .
C3 C5 H5A 108.7 . .
P1 C5 H5A 108.7 . .
C3 C5 H5B 108.7 . .
P1 C5 H5B 108.7 . .
H5A C5 H5B 107.6 . .
C7 C6 C8 107.0(8) . .
C7 C6 C9 107.5(8) . .
C8 C6 C9 109.3(8) . .
C7 C6 P1 106.1(6) . .
C8 C6 P1 110.5(7) . .
C9 C6 P1 116.0(7) . .
C6 C7 H7A 109.5 . .
C6 C7 H7B 109.5 . .
H7A C7 H7B 109.5 . .
C6 C7 H7C 109.5 . .
H7A C7 H7C 109.5 . .
H7B C7 H7C 109.5 . .
C6 C8 H8A 109.5 . .
C6 C8 H8B 109.5 . .
H8A C8 H8B 109.5 . .
C6 C8 H8C 109.5 . .
H8A C8 H8C 109.5 . .
H8B C8 H8C 109.5 . .
C6 C9 H9A 109.5 . .
C6 C9 H9B 109.5 . .
H9A C9 H9B 109.5 . .
C6 C9 H9C 109.5 . .
H9A C9 H9C 109.5 . .
H9B C9 H9C 109.5 . .
C13 C10 C12 110.5(8) . .
C13 C10 C11 106.6(8) . .
C12 C10 C11 109.7(7) . .
C13 C10 P1 106.7(6) . .
C12 C10 P1 114.3(6) . .
C11 C10 P1 108.7(6) . .
C10 C11 H11A 109.5 . .
C10 C11 H11B 109.5 . .
H11A C11 H11B 109.5 . .
C10 C11 H11C 109.5 . .
H11A C11 H11C 109.5 . .
H11B C11 H11C 109.5 . .
C10 C12 H12A 109.5 . .
C10 C12 H12B 109.5 . .
H12A C12 H12B 109.5 . .
C10 C12 H12C 109.5 . .
H12A C12 H12C 109.5 . .
H12B C12 H12C 109.5 . .
C10 C13 H13A 109.5 . .
C10 C13 H13B 109.5 . .
H13A C13 H13B 109.5 . .
C10 C13 H13C 109.5 . .
H13A C13 H13C 109.5 . .
H13B C13 H13C 109.5 . .
C15 C14 C15 119.4(13) . 2
C15 C14 H14 120.3 . .
C15 C14 H14 120.3 2 .
C16 C15 C14 121.0(10) . .
C16 C15 H15 119.5 . .
C14 C15 H15 119.5 . .
C15 C16 C17 117.4(9) . .
C15 C16 C18 120.8(8) . .
C17 C16 C18 121.8(9) . .
C16 C17 C16 123.6(13) . 2
C16 C17 H17 118.2 . .
C16 C17 H17 118.2 2 .
C16 C18 P2 115.2(6) . .
C16 C18 H18A 108.5 . .
P2 C18 H18A 108.5 . .
C16 C18 H18B 108.5 . .
P2 C18 H18B 108.5 . .
H18A C18 H18B 107.5 . .
C21 C19 C22 110.9(8) . .
C21 C19 C20 106.6(7) . .
C22 C19 C20 108.0(8) . .
C21 C19 P2 110.1(7) . .
C22 C19 P2 115.7(6) . .
C20 C19 P2 105.0(6) . .
C19 C20 H20A 109.5 . .
C19 C20 H20B 109.5 . .
H20A C20 H20B 109.5 . .
C19 C20 H20C 109.5 . .
H20A C20 H20C 109.5 . .
H20B C20 H20C 109.5 . .
C19 C21 H21A 109.5 . .
C19 C21 H21B 109.5 . .
H21A C21 H21B 109.5 . .
C19 C21 H21C 109.5 . .
H21A C21 H21C 109.5 . .
H21B C21 H21C 109.5 . .
C19 C22 H22A 109.5 . .
C19 C22 H22B 109.5 . .
H22A C22 H22B 109.5 . .
C19 C22 H22C 109.5 . .
H22A C22 H22C 109.5 . .
H22B C22 H22C 109.5 . .
C25 C23 C24 106.9(8) . .
C25 C23 C26 106.7(8) . .
C24 C23 C26 110.9(8) . .
C25 C23 P2 107.7(7) . .
C24 C23 P2 116.4(7) . .
C26 C23 P2 107.9(6) . .
C23 C24 H24A 109.5 . .
C23 C24 H24B 109.5 . .
H24A C24 H24B 109.5 . .
C23 C24 H24C 109.5 . .
H24A C24 H24C 109.5 . .
H24B C24 H24C 109.5 . .
C23 C25 H25A 109.5 . .
C23 C25 H25B 109.5 . .
H25A C25 H25B 109.5 . .
C23 C25 H25C 109.5 . .
H25A C25 H25C 109.5 . .
H25B C25 H25C 109.5 . .
C23 C26 H26A 109.5 . .
C23 C26 H26B 109.5 . .
H26A C26 H26B 109.5 . .
C23 C26 H26C 109.5 . .
H26A C26 H26C 109.5 . .
H26B C26 H26C 109.5 . .

loop_
_geom_bond_atom_site_label_1
_geom_bond_atom_site_label_2
_geom_bond_distance
_geom_bond_site_symmetry_2
Pd1 P2 2.265(3) .
Pd1 P1 2.271(2) .
P1 C5 1.869(9) .
P1 C6 1.873(10) .
P1 C10 1.911(9) .
P2 C18 1.845(9) .
P2 C19 1.888(10) .
P2 C23 1.911(9) .
C1 C2 1.388(10) 2
C1 C2 1.388(10) .
C1 H1 0.9500 .
C2 C3 1.402(13) .
C2 H2 0.9500 .
C3 C4 1.402(10) .
C3 C5 1.487(11) .
C4 C3 1.402(10) 2
C4 H4 0.9500 .
C5 H5A 0.9900 .
C5 H5B 0.9900 .
C6 C7 1.526(11) .
C6 C8 1.528(13) .
C6 C9 1.551(12) .
C7 H7A 0.9800 .
C7 H7B 0.9800 .
C7 H7C 0.9800 .
C8 H8A 0.9800 .
C8 H8B 0.9800 .
C8 H8C 0.9800 .
C9 H9A 0.9800 .
C9 H9B 0.9800 .
C9 H9C 0.9800 .
C10 C13 1.473(13) .
C10 C12 1.509(12) .
C10 C11 1.558(12) .
C11 H11A 0.9800 .
C11 H11B 0.9800 .
C11 H11C 0.9800 .
C12 H12A 0.9800 .
C12 H12B 0.9800 .
C12 H12C 0.9800 .
C13 H13A 0.9800 .
C13 H13B 0.9800 .
C13 H13C 0.9800 .
C14 C15 1.405(11) .
C14 C15 1.406(11) 2
C14 H14 0.9500 .
C15 C16 1.385(13) .
C15 H15 0.9500 .
C16 C17 1.398(11) .
C16 C18 1.503(12) .
C17 C16 1.398(11) 2
C17 H17 0.9500 .
C18 H18A 0.9900 .
C18 H18B 0.9900 .
C19 C21 1.518(12) .
C19 C22 1.523(12) .
C19 C20 1.540(11) .
C20 H20A 0.9800 .
C20 H20B 0.9800 .
C20 H20C 0.9800 .
C21 H21A 0.9800 .
C21 H21B 0.9800 .
C21 H21C 0.9800 .
C22 H22A 0.9800 .
C22 H22B 0.9800 .
C22 H22C 0.9800 .
C23 C25 1.490(12) .
C23 C24 1.499(12) .
C23 C26 1.522(12) .
C24 H24A 0.9800 .
C24 H24B 0.9800 .
C24 H24C 0.9800 .
C25 H25A 0.9800 .
C25 H25B 0.9800 .
C25 H25C 0.9800 .
C26 H26A 0.9800 .
C26 H26B 0.9800 .
C26 H26C 0.9800 .
